data_7046606
loop_
_publ_author_name
'Nimax, P. R.'
'Reimann, D.'
'S\"unkel, K'

_publ_section_title
;
 Solvent effects on the crystal structure of silver
 pentacyanocyclopentadienide: supramolecular isomerism and solvent
 coordination.
;
_journal_issue 25
_journal_name_full 'Dalton transactions (Cambridge, England : 2003)'
_journal_page_first 8476
_journal_page_last 8482
_journal_paper_doi 10.1039/c8dt01276h
_journal_volume 47
_journal_year 2018
_chemical_formula_moiety 'C20 Ag2 N10 '
_chemical_formula_sum 'C20 Ag2 N10'
_chemical_formula_weight 596.04
_space_group_crystal_system orthorhombic
_space_group_IT_number 18
_space_group_name_Hall 'P 2 2ab'
_space_group_name_H-M_alt 'P 21 21 2'
_symmetry_space_group_name_Hall 'P 2 2ab'
_symmetry_space_group_name_H-M 'P 21 21 2'
_audit_creation_method SHELXL-2014/7
_audit_update_record
;
2018-04-24 deposited with the CCDC.
2018-06-11 downloaded from the CCDC.
;
_cell_angle_alpha 90
_cell_angle_beta 90
_cell_angle_gamma 90
_cell_formula_units_Z 4
_cell_length_a 13.726(13)
_cell_length_b 18.821(10)
_cell_length_c 11.243(9)
_cell_measurement_reflns_used 25
_cell_measurement_temperature 253(2)
_cell_measurement_theta_max 21.3
_cell_measurement_theta_min 17.6
_cell_volume 2904(4)
_computing_cell_refinement Siemens
_computing_data_collection Siemens
_computing_data_reduction 'XDISK (Siemens, 1990)'
_computing_structure_refinement 'SHELXL-2014/7 (Sheldrick, 2014)'
_diffrn_ambient_temperature 253(2)
_diffrn_measured_fraction_theta_full 0.998
_diffrn_measured_fraction_theta_max 0.998
_diffrn_measurement_device 'SYNTEX R3'
_diffrn_measurement_method omega-2theta-scan
_diffrn_radiation_monochromator graphite
_diffrn_radiation_source 'fine-focus sealed tube'
_diffrn_radiation_type MoK\a
_diffrn_radiation_wavelength 0.71073
_diffrn_reflns_av_R_equivalents 0.0200
_diffrn_reflns_av_unetI/netI 0.0204
_diffrn_reflns_Laue_measured_fraction_full 0.998
_diffrn_reflns_Laue_measured_fraction_max 0.998
_diffrn_reflns_limit_h_max 16
_diffrn_reflns_limit_h_min -16
_diffrn_reflns_limit_k_max 22
_diffrn_reflns_limit_k_min -5
_diffrn_reflns_limit_l_max 12
_diffrn_reflns_limit_l_min -13
_diffrn_reflns_number 5703
_diffrn_reflns_point_group_measured_fraction_full 0.993
_diffrn_reflns_point_group_measured_fraction_max 0.993
_diffrn_reflns_theta_full 25.066
_diffrn_reflns_theta_max 25.066
_diffrn_reflns_theta_min 2.110
_diffrn_standards_decay_% 0
_diffrn_standards_interval_count 98
_diffrn_standards_number 2
_exptl_absorpt_coefficient_mu 1.370
_exptl_absorpt_correction_T_max 0.3747
_exptl_absorpt_correction_T_min 0.3643
_exptl_absorpt_correction_type sphere
_exptl_absorpt_process_details
;
Interpolation using  Int.Tab. Vol. C (1992) p. 523,Tab. 6.3.3.3
for values of muR in the range 0-2.5, and Int.Tab. Vol.II (1959)
p.302; Table 5.3.6 B for muR in the range 2.6-10.0.
The interpolation procedure of C.W.Dwiggins Jr (Acta Cryst.(1975)
A31,146-148) is used with some modification.
;
_exptl_crystal_colour yellow
_exptl_crystal_density_diffrn 1.363
_exptl_crystal_description needle
_exptl_crystal_F_000 1136
_exptl_crystal_size_max 1.000
_exptl_crystal_size_mid 0.250
_exptl_crystal_size_min 0.250
_exptl_crystal_size_rad 0.5000
_refine_diff_density_max 0.514
_refine_diff_density_min -1.005
_refine_diff_density_rms 0.070
_refine_ls_abs_structure_details
;
 Flack x determined using 1914 quotients [(I+)-(I-)]/[(I+)+(I-)]
 (Parsons, Flack and Wagner, Acta Cryst. B69 (2013) 249-259).
;
_refine_ls_abs_structure_Flack -0.008(19)
_refine_ls_extinction_method none
_refine_ls_goodness_of_fit_ref 1.022
_refine_ls_hydrogen_treatment undef
_refine_ls_matrix_type full
_refine_ls_number_parameters 289
_refine_ls_number_reflns 5128
_refine_ls_number_restraints 0
_refine_ls_restrained_S_all 1.022
_refine_ls_R_factor_all 0.0346
_refine_ls_R_factor_gt 0.0305
_refine_ls_shift/su_max 0.001
_refine_ls_shift/su_mean 0.000
_refine_ls_structure_factor_coef Fsqd
_refine_ls_weighting_details 'w=1/[\s^2^(Fo^2^)+(0.0596P)^2^+0.1472P] where P=(Fo^2^+2Fc^2^)/3'
_refine_ls_weighting_scheme calc
_refine_ls_wR_factor_gt 0.0809
_refine_ls_wR_factor_ref 0.0839
_reflns_Friedel_coverage 0.760
_reflns_Friedel_fraction_full 0.988
_reflns_Friedel_fraction_max 0.987
_reflns_number_gt 4689
_reflns_number_total 5128
_reflns_threshold_expression 'I > 2\s(I)'
_cod_data_source_file c8dt01276h2.cif
_cod_data_source_block shelx
_cod_depositor_comments 'Adding full bibliography for 7046604--7046606.cif.'
_cod_original_formula_sum 'C20 Ag2 N10 '
_cod_database_code 7046606
_shelx_shelxl_version_number 2014/7
_shelx_space_group_comment
;
The symmetry employed for this shelxl refinement is uniquely defined
by the following loop, which should always be used as a source of
symmetry information in preference to the above space-group names.
They are only intended as comments.
;
_shelx_estimated_absorpt_t_min 0.341
_shelx_estimated_absorpt_t_max 0.726
_exptl_absorpt_correction_t_ave 0.3702

loop_
_space_group_symop_operation_xyz
'x, y, z'
'-x, -y, z'
'-x+1/2, y+1/2, -z'
'x+1/2, -y+1/2, -z'

loop_
_atom_site_label
_atom_site_type_symbol
_atom_site_fract_x
_atom_site_fract_y
_atom_site_fract_z
_atom_site_U_iso_or_equiv
_atom_site_adp_type
_atom_site_occupancy
_atom_site_site_symmetry_order
_atom_site_calc_flag
C10 C 0.5842(4) 0.7436(3) 0.8001(5) 0.0423(13) Uani 1 1 d
C11 C 0.5537(3) 0.7054(2) 0.9025(5) 0.0358(10) Uani 1 1 d
C12 C 0.5855(4) 0.7420(3) 1.0036(5) 0.0377(12) Uani 1 1 d
C13 C 0.6372(4) 0.8036(3) 0.9649(5) 0.0439(13) Uani 1 1 d
C14 C 0.6369(4) 0.8029(3) 0.8381(5) 0.0420(13) Uani 1 1 d
C15 C 0.5642(4) 0.7260(3) 0.6801(5) 0.0433(13) Uani 1 1 d
C16 C 0.4992(4) 0.6414(3) 0.9020(5) 0.0434(11) Uani 1 1 d
C17 C 0.5651(4) 0.7237(3) 1.1255(4) 0.0385(12) Uani 1 1 d
C18 C 0.6824(5) 0.8564(3) 1.0345(6) 0.0519(16) Uani 1 1 d
C19 C 0.6810(5) 0.8563(4) 0.7685(6) 0.0558(17) Uani 1 1 d
C21 C 0.3279(3) 0.4582(2) 0.4015(5) 0.0355(10) Uani 1 1 d
C22 C 0.2967(4) 0.4222(3) 0.2991(5) 0.0371(12) Uani 1 1 d
C23 C 0.2443(4) 0.3620(3) 0.3328(4) 0.0403(13) Uani 1 1 d
C24 C 0.2428(4) 0.3596(3) 0.4593(5) 0.0384(12) Uani 1 1 d
C25 C 0.2954(4) 0.4188(3) 0.5021(5) 0.0367(12) Uani 1 1 d
C26 C 0.3824(4) 0.5217(3) 0.4073(5) 0.0414(11) Uani 1 1 d
C27 C 0.3150(5) 0.4422(3) 0.1786(5) 0.0443(14) Uani 1 1 d
C28 C 0.2002(5) 0.3106(4) 0.2574(5) 0.0499(14) Uani 1 1 d
C29 C 0.1949(4) 0.3078(3) 0.5265(5) 0.0476(14) Uani 1 1 d
C30 C 0.3136(4) 0.4361(3) 0.6222(5) 0.0399(12) Uani 1 1 d
N11 N 0.5473(4) 0.7118(3) 0.5828(4) 0.0533(13) Uani 1 1 d
N12 N 0.4565(4) 0.5899(3) 0.9003(6) 0.0609(13) Uani 1 1 d
N13 N 0.5458(4) 0.7095(3) 1.2198(4) 0.0511(13) Uani 1 1 d
N14 N 0.7192(5) 0.9013(3) 1.0856(6) 0.0705(17) Uani 1 1 d
N15 N 0.7146(6) 0.8998(4) 0.7116(6) 0.085(2) Uani 1 1 d
N21 N 0.4253(3) 0.5730(2) 0.4124(6) 0.0529(12) Uani 1 1 d
N22 N 0.3289(5) 0.4580(3) 0.0813(5) 0.0568(14) Uani 1 1 d
N23 N 0.1667(6) 0.2695(4) 0.1977(7) 0.084(2) Uani 1 1 d
N24 N 0.1547(5) 0.2621(3) 0.5784(5) 0.0628(16) Uani 1 1 d
N25 N 0.3286(4) 0.4505(3) 0.7197(5) 0.0513(13) Uani 1 1 d
Ag01 Ag 0.48037(3) 0.68703(2) 0.39956(4) 0.04743(14) Uani 1 1 d
Ag02 Ag 0.33408(3) 0.50478(2) -0.10356(4) 0.05182(14) Uani 1 1 d

loop_
_atom_site_aniso_label
_atom_site_aniso_U_11
_atom_site_aniso_U_22
_atom_site_aniso_U_33
_atom_site_aniso_U_23
_atom_site_aniso_U_13
_atom_site_aniso_U_12
C10 0.052(3) 0.047(3) 0.028(3) 0.006(2) 0.002(2) 0.000(3)
C11 0.042(2) 0.032(2) 0.033(2) 0.003(2) 0.005(2) -0.0032(18)
C12 0.045(3) 0.041(3) 0.027(2) 0.005(2) 0.000(2) -0.003(2)
C13 0.055(3) 0.044(3) 0.033(3) -0.001(2) 0.006(2) -0.007(3)
C14 0.050(3) 0.043(3) 0.033(3) 0.004(2) 0.006(2) -0.006(3)
C15 0.050(3) 0.040(3) 0.039(3) -0.002(3) 0.003(3) 0.000(3)
C16 0.051(3) 0.048(3) 0.031(2) -0.002(2) 0.001(3) 0.003(2)
C17 0.048(3) 0.038(3) 0.030(3) 0.001(2) 0.005(2) -0.002(2)
C18 0.057(4) 0.050(4) 0.048(3) -0.004(3) -0.001(3) -0.010(3)
C19 0.064(4) 0.054(4) 0.049(4) -0.004(3) 0.012(3) -0.008(3)
C21 0.042(2) 0.034(2) 0.030(2) 0.004(2) 0.003(3) -0.0019(19)
C22 0.049(3) 0.037(3) 0.025(2) 0.004(2) 0.004(2) 0.001(2)
C23 0.043(3) 0.048(3) 0.030(3) -0.002(2) -0.002(2) -0.001(3)
C24 0.043(3) 0.039(3) 0.033(3) 0.001(2) -0.001(2) -0.006(2)
C25 0.043(3) 0.035(3) 0.032(3) 0.003(2) 0.003(2) -0.001(2)
C26 0.045(3) 0.044(3) 0.035(3) 0.007(3) 0.002(3) 0.006(2)
C27 0.055(4) 0.040(3) 0.038(3) 0.007(3) 0.003(3) -0.002(3)
C28 0.064(4) 0.046(3) 0.040(3) -0.005(3) -0.001(3) -0.014(3)
C29 0.055(3) 0.046(3) 0.042(3) -0.016(3) 0.005(3) -0.013(3)
C30 0.053(3) 0.037(3) 0.029(3) 0.001(2) -0.002(2) -0.005(2)
N11 0.072(3) 0.055(3) 0.033(3) -0.002(2) -0.005(2) -0.001(2)
N12 0.072(3) 0.046(3) 0.065(3) 0.004(3) -0.001(3) -0.022(2)
N13 0.057(3) 0.057(3) 0.040(3) 0.009(2) 0.007(2) -0.006(2)
N14 0.080(4) 0.062(3) 0.070(4) -0.022(3) -0.005(4) -0.017(3)
N15 0.106(5) 0.075(4) 0.074(5) 0.024(4) 0.024(4) -0.026(4)
N21 0.055(3) 0.031(2) 0.073(4) -0.001(3) -0.003(3) -0.006(2)
N22 0.077(4) 0.057(3) 0.037(3) 0.011(2) 0.005(3) -0.009(3)
N23 0.105(5) 0.072(4) 0.073(4) -0.017(4) -0.011(4) -0.030(4)
N24 0.078(4) 0.056(3) 0.054(4) 0.007(3) 0.013(3) -0.023(3)
N25 0.066(3) 0.047(3) 0.040(3) -0.007(2) -0.007(3) -0.009(3)
Ag01 0.0669(3) 0.0399(2) 0.0355(2) -0.00142(19) 0.0068(2) -0.00034(18)
Ag02 0.0770(3) 0.0450(2) 0.0334(2) -0.0038(3) 0.0048(2) -0.00012(19)

loop_
_atom_type_symbol
_atom_type_description
_atom_type_scat_dispersion_real
_atom_type_scat_dispersion_imag
_atom_type_scat_source
C C 0.0033 0.0016 'International Tables Vol C Tables 4.2.6.8 and 6.1.1.4'
H H 0.0000 0.0000 'International Tables Vol C Tables 4.2.6.8 and 6.1.1.4'
N N 0.0061 0.0033 'International Tables Vol C Tables 4.2.6.8 and 6.1.1.4'
O O 0.0106 0.0060 'International Tables Vol C Tables 4.2.6.8 and 6.1.1.4'
Ag Ag -0.8971 1.1015 'International Tables Vol C Tables 4.2.6.8 and 6.1.1.4'

loop_
_geom_angle_atom_site_label_1
_geom_angle_atom_site_label_2
_geom_angle_atom_site_label_3
_geom_angle
_geom_angle_site_symmetry_1
_geom_angle_site_symmetry_3
C14 C10 C11 108.0(5) . .
C14 C10 C15 125.4(5) . .
C11 C10 C15 126.6(5) . .
C12 C11 C10 108.5(4) . .
C12 C11 C16 125.9(5) . .
C10 C11 C16 125.6(5) . .
C11 C12 C13 107.9(5) . .
C11 C12 C17 126.5(5) . .
C13 C12 C17 125.5(5) . .
C18 C13 C12 128.5(5) . .
C18 C13 C14 124.3(6) . .
C12 C13 C14 107.2(5) . .
C10 C14 C19 128.4(5) . .
C10 C14 C13 108.4(5) . .
C19 C14 C13 123.2(6) . .
N11 C15 C10 179.6(7) . .
N12 C16 C11 179.0(6) . .
N13 C17 C12 177.6(6) . .
N14 C18 C13 176.5(7) . .
N15 C19 C14 178.6(9) . .
C22 C21 C26 127.4(5) . .
C22 C21 C25 107.8(4) . .
C26 C21 C25 124.8(5) . .
C23 C22 C21 109.0(4) . .
C23 C22 C27 124.2(5) . .
C21 C22 C27 126.7(5) . .
C22 C23 C24 107.8(5) . .
C22 C23 C28 127.7(5) . .
C24 C23 C28 124.6(6) . .
C29 C24 C25 127.4(5) . .
C29 C24 C23 124.7(5) . .
C25 C24 C23 107.9(5) . .
C24 C25 C30 126.7(5) . .
C24 C25 C21 107.5(5) . .
C30 C25 C21 125.8(5) . .
N21 C26 C21 179.4(7) . .
N22 C27 C22 179.3(8) . .
N23 C28 C23 179.0(8) . .
N24 C29 C24 176.9(6) . .
N25 C30 C25 179.6(7) . .
C15 N11 Ag01 168.0(5) . .
C16 N12 Ag02 164.8(5) . 1_556
C17 N13 Ag01 169.9(5) . 1_556
C18 N14 Ag02 152.6(6) . 4_566
C26 N21 Ag01 166.3(5) . .
C27 N22 Ag02 169.0(6) . .
C29 N24 Ag01 149.7(6) . 3_546
C30 N25 Ag02 164.4(5) . 1_556
N13 Ag01 N21 111.5(2) 1_554 .
N13 Ag01 N11 127.29(19) 1_554 .
N21 Ag01 N11 105.4(2) . .
N13 Ag01 N24 107.3(2) 1_554 3_556
N21 Ag01 N24 107.4(2) . 3_556
N11 Ag01 N24 95.7(2) . 3_556
N25 Ag02 N22 129.70(18) 1_554 .
N25 Ag02 N12 110.9(2) 1_554 1_554
N22 Ag02 N12 105.9(2) . 1_554
N25 Ag02 N14 113.1(2) 1_554 4_466
N22 Ag02 N14 101.0(2) . 4_466
N12 Ag02 N14 88.0(2) 1_554 4_466

loop_
_geom_bond_atom_site_label_1
_geom_bond_atom_site_label_2
_geom_bond_distance
_geom_bond_site_symmetry_2
C10 C14 1.397(8) .
C10 C11 1.420(8) .
C10 C15 1.416(8) .
C11 C12 1.399(8) .
C11 C16 1.418(7) .
C12 C13 1.428(8) .
C12 C17 1.441(7) .
C13 C18 1.409(8) .
C13 C14 1.426(7) .
C14 C19 1.411(9) .
C15 N11 1.150(8) .
C16 N12 1.133(7) .
C17 N13 1.125(7) .
C18 N14 1.138(8) .
C19 N15 1.137(9) .
C21 C22 1.403(8) .
C21 C26 1.412(7) .
C21 C25 1.423(7) .
C22 C23 1.395(8) .
C22 C27 1.428(8) .
C23 C24 1.423(7) .
C23 C28 1.422(8) .
C24 C29 1.397(8) .
C24 C25 1.413(8) .
C25 C30 1.412(8) .
C26 N21 1.133(7) .
C27 N22 1.149(8) .
C28 N23 1.122(9) .
C29 N24 1.176(8) .
C30 N25 1.147(7) .
N11 Ag01 2.303(5) .
N12 Ag02 2.322(5) 1_556
N13 Ag01 2.252(5) 1_556
N14 Ag02 2.378(6) 4_566
N21 Ag01 2.279(5) .
N22 Ag02 2.259(5) .
N24 Ag01 2.345(6) 3_546
N25 Ag02 2.236(5) 1_556
Ag01 N13 2.252(5) 1_554
Ag01 N24 2.345(6) 3_556
Ag02 N25 2.236(5) 1_554
Ag02 N12 2.322(5) 1_554
Ag02 N14 2.378(6) 4_466
